data_1521886
loop_
_publ_author_name
'Schinzer, C.'
'Demazeau, G.'

_publ_section_title
;
 Structure and properties of new perovskites La2 M Rh O6 (M = Mg,Zn)
;
_journal_name_full 'Journal of Materials Science'
_journal_page_first 251
_journal_page_last 256
_journal_volume 34
_journal_year 1999
_chemical_formula_sum 'La2 Mg O6 Rh'
_chemical_name_systematic 'La2 Mg (Rh O6)'
_space_group_IT_number 14
_symmetry_space_group_name_Hall '-P 2yn'
_symmetry_space_group_name_H-M 'P 1 21/n 1'
_cell_angle_alpha 90
_cell_angle_beta 90.01
_cell_angle_gamma 90
_cell_formula_units_Z 2
_cell_length_a 5.579
_cell_length_b 5.615
_cell_length_c 7.898
_cell_volume 247.413
_citation_journal_id_ASTM JMTSAS
_cod_data_source_file Schinzer_JMTSAS_1999_181.cif
_cod_data_source_block La2Mg1O6Rh1
_cod_original_cell_volume 247.4134
_cod_original_sg_symbol_Hall '-P 2ybc (x-z,y,z)'
_cod_original_formula_sum 'La2 Mg1 O6 Rh1'
_cod_database_code 1521886

loop_
_symmetry_equiv_pos_as_xyz
x,y,z
-x+1/2,y+1/2,-z+1/2
-x,-y,-z
x-1/2,-y-1/2,z-1/2

loop_
_atom_site_label
_atom_site_type_symbol
_atom_site_fract_x
_atom_site_fract_y
_atom_site_fract_z
_atom_site_occupancy
_atom_site_U_iso_or_equiv
O3 O-2 0.4213 -0.0175 0.249 1 0.0
O2 O-2 0.295 0.703 -0.041 1 0.0
O1 O-2 0.215 0.2154 -0.045 1 0.0
La1 La+3 0.511 0.5391 0.25 1 0.0
Mg1 Mg+2 0.5 0 0 1 0.0
Rh1 Rh+4 0 0.5 0 1 0.0
